data_2107040
loop_
_publ_author_name
'Li, T.I.'
'Stucky, G.D.'
'McPherson, G.L.'

_publ_section_title
;
 The crystal structure of Cs Mn Cl3 and a summary of the structures of R M
 X3 compounds
;
_journal_name_full 'Acta Crystallographica B (24,1968-38,1982)'
_journal_page_first 1330
_journal_page_last 1335
_journal_volume 29
_journal_year 1973
_chemical_formula_sum 'Cl3 Cs Mn'
_chemical_name_systematic 'Cs (Mn Cl3)'
_space_group_IT_number 166
_symmetry_space_group_name_Hall '-R 3 2"'
_symmetry_space_group_name_H-M 'R -3 m :H'
_cell_angle_alpha 90
_cell_angle_beta 90
_cell_angle_gamma 120
_cell_formula_units_Z 9
_cell_length_a 7.29
_cell_length_b 7.29
_cell_length_c 27.317
_cell_volume 1257.241
_citation_journal_id_ASTM ACBCAR
_cod_data_source_file Li_ACBCAR_1973_790.cif
_cod_data_source_block Cl3Cs1Mn1
_cod_original_formula_sum 'Cl3 Cs1 Mn1'
_cod_database_code 2107040

loop_
_symmetry_equiv_pos_as_xyz
x,y,z
-y,x-y,z
-x+y,-x,z
y,x,-z
-x,-x+y,-z
x-y,-y,-z
-x,-y,-z
y,-x+y,-z
x-y,x,-z
-y,-x,z
x,x-y,z
-x+y,y,z
x+2/3,y+1/3,z+1/3
-y+2/3,x-y+1/3,z+1/3
-x+y+2/3,-x+1/3,z+1/3
y+2/3,x+1/3,-z+1/3
-x+2/3,-x+y+1/3,-z+1/3
x-y+2/3,-y+1/3,-z+1/3
-x+2/3,-y+1/3,-z+1/3
y+2/3,-x+y+1/3,-z+1/3
x-y+2/3,x+1/3,-z+1/3
-y+2/3,-x+1/3,z+1/3
x+2/3,x-y+1/3,z+1/3
-x+y+2/3,y+1/3,z+1/3
x+1/3,y+2/3,z+2/3
-y+1/3,x-y+2/3,z+2/3
-x+y+1/3,-x+2/3,z+2/3
y+1/3,x+2/3,-z+2/3
-x+1/3,-x+y+2/3,-z+2/3
x-y+1/3,-y+2/3,-z+2/3
-x+1/3,-y+2/3,-z+2/3
y+1/3,-x+y+2/3,-z+2/3
x-y+1/3,x+2/3,-z+2/3
-y+1/3,-x+2/3,z+2/3
x+1/3,x-y+2/3,z+2/3
-x+y+1/3,y+2/3,z+2/3

loop_
_atom_site_label
_atom_site_type_symbol
_atom_site_fract_x
_atom_site_fract_y
_atom_site_fract_z
_atom_site_occupancy
_atom_site_U_iso_or_equiv
Cs2 Cs+1 0 0 0.2185 1 0.0
Cl2 Cl-1 0.1576 -0.1576 0.5578 1 0.0
Cs1 Cs+1 0 0 0 1 0.0
Mn2 Mn+2 0 0 0.3836 1 0.0
Mn1 Mn+2 0 0 0.5 1 0.0
Cl1 Cl-1 0.5 0 0 1 0.0
